data_4345765
loop_
_publ_author_name
'Fondo, Matilde'
'Corredoira-V\'azquez, Julio'
'Garc\'ia-Deibe, Ana M'
'Sanmart\'in-Matalobos, Jes\'us'
'Herrera, Juan Manuel'
'Colacio, Enrique'

_publ_section_title
;
 Designing Ligands to Isolate ZnLn and Zn2Ln Complexes: Field-Induced
 Single-Ion Magnet Behavior of the ZnDy, Zn2Dy, and Zn2Er Analogues.
;
_journal_issue 10
_journal_name_full 'Inorganic chemistry'
_journal_page_first 5646
_journal_page_last 5656
_journal_paper_doi 10.1021/acs.inorgchem.7b00165
_journal_volume 56
_journal_year 2017
_chemical_formula_moiety 'C33 H38 Br3 Dy N5 O12 Zn, N O3, 1.25 C H4 O, 0.25 O'
_chemical_formula_sum 'C34.25 H43 Br3 Dy N6 O16.5 Zn'
_chemical_formula_weight 1270.34
_chemical_name_systematic
;
 ?
;
_space_group_crystal_system monoclinic
_space_group_IT_number 14
_space_group_name_Hall '-P 2ybc'
_space_group_name_H-M_alt 'P 1 21/c 1'
_symmetry_space_group_name_Hall '-P 2ybc'
_symmetry_space_group_name_H-M 'P 1 21/c 1'
_atom_sites_solution_hydrogens mixed
_audit_creation_method SHELXL-2013
_cell_angle_alpha 90
_cell_angle_beta 97.725(3)
_cell_angle_gamma 90
_cell_formula_units_Z 4
_cell_length_a 10.8136(6)
_cell_length_b 15.4254(9)
_cell_length_c 27.1409(15)
_cell_measurement_reflns_used 7663
_cell_measurement_temperature 100(2)
_cell_measurement_theta_max 22.83
_cell_measurement_theta_min 2.31
_cell_volume 4486.1(4)
_computing_cell_refinement 'BRUKER APEX2'
_computing_data_collection 'BRUKER APEX2'
_computing_structure_refinement 'SHELXL-2013 (Sheldrick, 2013)'
_computing_structure_solution 'SIR 2004 (Burla, 2004)'
_diffrn_ambient_temperature 100(2)
_diffrn_measured_fraction_theta_full 1.000
_diffrn_measured_fraction_theta_max 0.997
_diffrn_measurement_device_type 'Bruker Kappa APEXII CCD'
_diffrn_measurement_method 'omega and phi scans'
_diffrn_radiation_type MoK\a
_diffrn_radiation_wavelength 0.71073
_diffrn_reflns_av_R_equivalents 0.1266
_diffrn_reflns_av_unetI/netI 0.1078
_diffrn_reflns_Laue_measured_fraction_full 1.000
_diffrn_reflns_Laue_measured_fraction_max 0.997
_diffrn_reflns_limit_h_max 14
_diffrn_reflns_limit_h_min -14
_diffrn_reflns_limit_k_max 20
_diffrn_reflns_limit_k_min -20
_diffrn_reflns_limit_l_max 36
_diffrn_reflns_limit_l_min -36
_diffrn_reflns_number 76705
_diffrn_reflns_point_group_measured_fraction_full 1.000
_diffrn_reflns_point_group_measured_fraction_max 0.997
_diffrn_reflns_theta_full 25.242
_diffrn_reflns_theta_max 28.281
_diffrn_reflns_theta_min 1.522
_diffrn_source 'fine-focus sealed tube'
_exptl_absorpt_coefficient_mu 4.934
_exptl_absorpt_correction_T_max 0.8015
_exptl_absorpt_correction_T_min 0.6746
_exptl_absorpt_correction_type multi-scan
_exptl_absorpt_process_details 'SADABS  (Bruker, 2014)'
_exptl_crystal_colour yellow
_exptl_crystal_density_diffrn 1.881
_exptl_crystal_description needle
_exptl_crystal_F_000 2494
_exptl_crystal_size_max 0.180
_exptl_crystal_size_mid 0.050
_exptl_crystal_size_min 0.030
_refine_diff_density_max 1.509
_refine_diff_density_min -1.605
_refine_diff_density_rms 0.199
_refine_ls_extinction_method none
_refine_ls_goodness_of_fit_ref 1.039
_refine_ls_hydrogen_treatment mixed
_refine_ls_matrix_type full
_refine_ls_number_parameters 575
_refine_ls_number_reflns 11104
_refine_ls_number_restraints 0
_refine_ls_restrained_S_all 1.039
_refine_ls_R_factor_all 0.1176
_refine_ls_R_factor_gt 0.0582
_refine_ls_shift/su_max 0.001
_refine_ls_shift/su_mean 0.000
_refine_ls_structure_factor_coef Fsqd
_refine_ls_weighting_details 'w=1/[\s^2^(Fo^2^)+(0.0480P)^2^+22.7379P] where P=(Fo^2^+2Fc^2^)/3'
_refine_ls_weighting_scheme calc
_refine_ls_wR_factor_gt 0.1199
_refine_ls_wR_factor_ref 0.1394
_reflns_Friedel_coverage 0.000
_reflns_number_gt 6847
_reflns_number_total 11104
_reflns_threshold_expression 'I > 2\s(I)'
_cod_data_source_file ic7b00165_si_003.cif
_cod_data_source_block ZnDy
_cod_depositor_comments 'Adding full bibliography for 4345764--4345765.cif.'
_cod_original_formula_sum 'C34.25 H43 Br3 Dy N6 O16.50 Zn'
_cod_database_code 4345765
_shelx_space_group_comment
;
The symmetry employed for this shelxl refinement is uniquely defined
by the following loop, which should always be used as a source of
symmetry information in preference to the above space-group names.
They are only intended as comments.
;
_shelx_estimated_absorpt_t_min 0.470
_shelx_estimated_absorpt_t_max 0.866
_exptl_absorpt_special_details
;
 Additional spherical absorption correction applied with mu*r =  0.1500
 Lambda/2 correction factor = 0.00150
;
_shelxl_version_number 2013-4

loop_
_space_group_symop_operation_xyz
'x, y, z'
'-x, y+1/2, -z+1/2'
'-x, -y, -z'
'x, -y-1/2, z-1/2'

loop_
_atom_site_label
_atom_site_type_symbol
_atom_site_fract_x
_atom_site_fract_y
_atom_site_fract_z
_atom_site_U_iso_or_equiv
_atom_site_adp_type
_atom_site_occupancy
_atom_site_site_symmetry_order
_atom_site_calc_flag
_atom_site_refinement_flags_posn
_atom_site_refinement_flags_adp
_atom_site_refinement_flags_occupancy
_atom_site_disorder_assembly
_atom_site_disorder_group
Dy01 Dy 0.80519(3) 0.30401(2) 0.36529(2) 0.01943(10) Uani 1 1 d . . . . .
Zn1 Zn 0.64702(8) 0.45805(6) 0.42144(3) 0.0221(2) Uani 1 1 d . . . . .
N1 N 0.7247(6) 0.5442(4) 0.4734(2) 0.0233(15) Uani 1 1 d . . . . .
N2 N 0.5330(5) 0.5669(4) 0.3976(2) 0.0237(15) Uani 1 1 d . . . . .
O1 O 0.8105(5) 0.3868(3) 0.43636(19) 0.0246(12) Uani 1 1 d . . . . .
O2 O 0.9201(5) 0.2411(3) 0.45728(19) 0.0250(12) Uani 1 1 d . . . . .
O3 O 0.6886(4) 0.4324(3) 0.35460(19) 0.0223(12) Uani 1 1 d . . . . .
O4 O 0.8574(4) 0.4168(3) 0.29759(18) 0.0217(12) Uani 1 1 d . . . . .
O5 O 0.6608(4) 0.2860(3) 0.2948(2) 0.0241(12) Uani 1 1 d . . . . .
O7 O 0.5393(5) 0.3657(3) 0.44275(19) 0.0258(12) Uani 1 1 d . . . . .
O8 O 0.6280(5) 0.2666(3) 0.3988(2) 0.0256(12) Uani 1 1 d . . . . .
O10 O 1.0172(4) 0.2384(3) 0.36381(19) 0.0227(12) Uani 1 1 d . . . . .
O11 O 1.0176(5) 0.3713(3) 0.38736(19) 0.0255(12) Uani 1 1 d . . . . .
N10 N 1.0795(5) 0.3031(5) 0.3827(2) 0.0236(14) Uani 1 1 d . . . . .
O12 O 1.1921(5) 0.2991(4) 0.3965(2) 0.0339(14) Uani 1 1 d . . . . .
O1S O 0.8014(5) 0.1497(3) 0.3613(2) 0.0251(12) Uani 1 1 d . . . . .
H1S H 0.860(7) 0.129(4) 0.350(3) 0.038 Uiso 1 1 calc R U . . .
C1S C 0.6968(11) 0.0974(7) 0.3494(5) 0.069(4) Uani 1 1 d . . . . .
H1S1 H 0.6916 0.0557 0.3763 0.104 Uiso 1 1 calc R U . . .
H1S2 H 0.7036 0.0660 0.3185 0.104 Uiso 1 1 calc R U . . .
H1S3 H 0.6216 0.1335 0.3450 0.104 Uiso 1 1 calc R U . . .
C1 C 0.8723(6) 0.3796(5) 0.4817(3) 0.0192(16) Uani 1 1 d . . . . .
C2 C 0.9362(7) 0.3028(6) 0.4943(3) 0.0244(17) Uani 1 1 d . . . . .
C2A C 0.9714(9) 0.1566(6) 0.4700(3) 0.041(2) Uani 1 1 d . . . . .
H2A1 H 1.0626 0.1603 0.4760 0.062 Uiso 1 1 calc R U . . .
H2A2 H 0.9463 0.1163 0.4425 0.062 Uiso 1 1 calc R U . . .
H2A3 H 0.9401 0.1356 0.5001 0.062 Uiso 1 1 calc R U . . .
C3 C 1.0043(7) 0.2898(5) 0.5403(3) 0.0231(17) Uani 1 1 d . . . . .
H3 H 1.0468 0.2367 0.5483 0.028 Uiso 1 1 calc R U . . .
C4 C 1.0086(6) 0.3579(5) 0.5751(3) 0.0234(18) Uani 1 1 d . . . . .
Br1 Br 1.09781(7) 0.34173(6) 0.63931(3) 0.0339(2) Uani 1 1 d . . . . .
C5 C 0.9483(7) 0.4341(5) 0.5639(3) 0.0246(18) Uani 1 1 d . . . . .
H5 H 0.9543 0.4793 0.5879 0.029 Uiso 1 1 calc R U . . .
C6 C 0.8779(6) 0.4465(5) 0.5176(3) 0.0197(16) Uani 1 1 d . . . . .
C7 C 0.8137(7) 0.5293(5) 0.5086(3) 0.0259(18) Uani 1 1 d . . . . .
H7 H 0.8399 0.5758 0.5305 0.031 Uiso 1 1 calc R U . . .
C8 C 0.6631(8) 0.6296(5) 0.4694(3) 0.032(2) Uani 1 1 d . . . . .
H8A H 0.7253 0.6756 0.4794 0.039 Uiso 1 1 calc R U . . .
H8B H 0.5985 0.6321 0.4920 0.039 Uiso 1 1 calc R U . . .
C9 C 0.6035(7) 0.6443(5) 0.4161(3) 0.0282(19) Uani 1 1 d . . . . .
H9A H 0.5468 0.6949 0.4147 0.034 Uiso 1 1 calc R U . . .
H9B H 0.6690 0.6567 0.3949 0.034 Uiso 1 1 calc R U . . .
C10 C 0.4142(7) 0.5581(6) 0.4192(3) 0.030(2) Uani 1 1 d . . . . .
H10A H 0.3771 0.6157 0.4238 0.036 Uiso 1 1 calc R U . . .
H10B H 0.4285 0.5282 0.4517 0.036 Uiso 1 1 calc R U . . .
C11 C 0.3288(7) 0.5043(6) 0.3813(3) 0.034(2) Uani 1 1 d . . . . .
H11A H 0.3112 0.4468 0.3950 0.041 Uiso 1 1 calc R U . . .
H11B H 0.2488 0.5346 0.3708 0.041 Uiso 1 1 calc R U . . .
N3 N 0.4016(5) 0.4958(4) 0.3397(3) 0.0256(15) Uani 1 1 d . . . . .
C12 C 0.4901(6) 0.5679(5) 0.3434(3) 0.0251(18) Uani 1 1 d . . . . .
H12 H 0.4443 0.6231 0.3343 0.030 Uiso 1 1 calc R U . . .
C13 C 0.5916(6) 0.5554(5) 0.3098(3) 0.0226(17) Uani 1 1 d . . . . .
C14 C 0.6792(6) 0.4883(5) 0.3178(3) 0.0189(16) Uani 1 1 d . . . . .
C15 C 0.7699(6) 0.4818(5) 0.2844(3) 0.0154(15) Uani 1 1 d . . . . .
O6 O 0.8721(4) 0.2337(4) 0.26833(19) 0.0258(12) Uani 1 1 d . . . . .
C15A C 0.9684(6) 0.4217(5) 0.2740(3) 0.0247(18) Uani 1 1 d . . . . .
H15A H 0.9473 0.4102 0.2383 0.037 Uiso 1 1 calc R U . . .
H15B H 1.0289 0.3785 0.2887 0.037 Uiso 1 1 calc R U . . .
H15C H 1.0048 0.4798 0.2788 0.037 Uiso 1 1 calc R U . . .
C16 C 0.7686(6) 0.5348(5) 0.2437(3) 0.0220(17) Uani 1 1 d . . . . .
H16 H 0.8282 0.5282 0.2213 0.026 Uiso 1 1 calc R U . . .
C17 C 0.6765(7) 0.5987(5) 0.2364(3) 0.0237(17) Uani 1 1 d . . . . .
Br2 Br 0.67031(8) 0.66764(6) 0.17830(3) 0.0371(2) Uani 1 1 d . . . . .
C18 C 0.5897(6) 0.6100(5) 0.2685(3) 0.0233(17) Uani 1 1 d . . . . .
H18 H 0.5288 0.6546 0.2626 0.028 Uiso 1 1 calc R U . . .
C19 C 0.3272(7) 0.4848(6) 0.2916(3) 0.031(2) Uani 1 1 d . . . . .
H19A H 0.3690 0.5134 0.2656 0.037 Uiso 1 1 calc R U . . .
H19B H 0.2445 0.5121 0.2917 0.037 Uiso 1 1 calc R U . . .
C20 C 0.3111(7) 0.3891(6) 0.2800(3) 0.033(2) Uani 1 1 d . . . . .
H20A H 0.2841 0.3585 0.3088 0.039 Uiso 1 1 calc R U . . .
H20B H 0.2460 0.3809 0.2510 0.039 Uiso 1 1 calc R U . . .
N4 N 0.4312(6) 0.3525(4) 0.2689(3) 0.0282(16) Uani 1 1 d . . . . .
H4A H 0.4886 0.3530 0.2926 0.02(2) Uiso 1 1 d R . . . .
C21 C 0.4581(7) 0.3464(5) 0.2243(3) 0.0270(18) Uani 1 1 d . . . . .
H21 H 0.3958 0.3631 0.1979 0.032 Uiso 1 1 calc R U . . .
C22 C 0.5743(6) 0.3165(5) 0.2115(3) 0.0258(18) Uani 1 1 d . . . . .
C23 C 0.6706(6) 0.2877(5) 0.2477(3) 0.0220(17) Uani 1 1 d . . . . .
C24 C 0.7834(7) 0.2596(5) 0.2305(3) 0.0239(18) Uani 1 1 d . . . . .
C24A C 0.9819(8) 0.1951(6) 0.2547(3) 0.038(2) Uani 1 1 d . . . . .
H24A H 0.9588 0.1480 0.2310 0.057 Uiso 1 1 calc R U . . .
H24B H 1.0326 0.1719 0.2844 0.057 Uiso 1 1 calc R U . . .
H24C H 1.0300 0.2389 0.2393 0.057 Uiso 1 1 calc R U . . .
C25 C 0.7996(7) 0.2612(5) 0.1815(3) 0.0247(18) Uani 1 1 d . . . . .
H25 H 0.8752 0.2416 0.1710 0.030 Uiso 1 1 calc R U . . .
C26 C 0.7006(7) 0.2932(5) 0.1466(3) 0.0264(18) Uani 1 1 d . . . . .
Br3 Br 0.72527(7) 0.29683(6) 0.07841(3) 0.0348(2) Uani 1 1 d . . . . .
C27 C 0.5894(7) 0.3198(5) 0.1607(3) 0.0259(19) Uani 1 1 d . . . . .
H27 H 0.5238 0.3400 0.1366 0.031 Uiso 1 1 calc R U . . .
C28 C 0.5544(6) 0.2891(5) 0.4291(3) 0.0217(17) Uani 1 1 d . . . . .
C29 C 0.4794(7) 0.2200(5) 0.4501(3) 0.0294(19) Uani 1 1 d . . . . .
H29A H 0.4986 0.2198 0.4864 0.044 Uiso 1 1 calc R U . . .
H29B H 0.5002 0.1634 0.4370 0.044 Uiso 1 1 calc R U . . .
H29C H 0.3903 0.2317 0.4406 0.044 Uiso 1 1 calc R U . . .
N20 N 0.8308(19) -0.1243(12) 0.3664(9) 0.046(5) Uiso 0.56(4) 1 d . . P A 1
O22 O 0.7278(14) -0.1590(9) 0.3727(8) 0.049(5) Uiso 0.56(4) 1 d . . P A 1
O20 O 0.8622(17) -0.1083(10) 0.3273(6) 0.051(5) Uiso 0.56(4) 1 d . . P A 1
O21 O 0.9062(17) -0.1055(10) 0.4070(6) 0.050(5) Uiso 0.56(4) 1 d . . P A 1
N20' N 0.8040(18) -0.1196(12) 0.3825(9) 0.029(6) Uiso 0.44(4) 1 d . . P A 2
O22' O 0.7045(18) -0.1590(12) 0.3933(10) 0.053(6) Uiso 0.44(4) 1 d . . P A 2
O20' O 0.821(2) -0.1060(13) 0.3370(9) 0.051(6) Uiso 0.44(4) 1 d . . P A 2
O21' O 0.8715(19) -0.0907(12) 0.4187(7) 0.041(5) Uiso 0.44(4) 1 d . . P A 2
O2S O 0.9892(7) 0.0381(5) 0.3427(3) 0.0520(19) Uani 1 1 d . . . . .
H2S H 0.947(8) -0.012(7) 0.338(3) 0.078 Uiso 1 1 calc R U . . .
C2S C 1.1038(10) 0.0241(8) 0.3799(4) 0.064(3) Uani 1 1 d . . . . .
H2S1 H 1.1499 0.0787 0.3853 0.096 Uiso 1 1 calc R U . . .
H2S2 H 1.1571 -0.0196 0.3671 0.096 Uiso 1 1 calc R U . . .
H2S3 H 1.0790 0.0040 0.4114 0.096 Uiso 1 1 calc R U . . .
O3S O 0.6990(18) -0.1447(13) 0.4764(8) 0.023(5) Uiso 0.25 1 d . . P B 1
H3S H 0.6958 -0.1467 0.4453 0.034 Uiso 0.25 1 calc R U P B 1
C3S C 0.700(3) -0.061(2) 0.4914(12) 0.022(7) Uiso 0.25 1 d . . P B 1
H3S1 H 0.7854 -0.0380 0.4938 0.033 Uiso 0.25 1 calc R U P B 1
H3S2 H 0.6710 -0.0573 0.5240 0.033 Uiso 0.25 1 calc R U P B 1
H3S3 H 0.6450 -0.0266 0.4672 0.033 Uiso 0.25 1 calc R U P B 1
O1W O 0.669(4) -0.022(3) 0.4950(15) 0.020(9) Uiso 0.13 1 d . . P C 2
O2W O 0.634(4) -0.059(3) 0.4695(18) 0.030(11) Uiso 0.12 1 d . . P D 3

loop_
_atom_site_aniso_label
_atom_site_aniso_U_11
_atom_site_aniso_U_22
_atom_site_aniso_U_33
_atom_site_aniso_U_23
_atom_site_aniso_U_13
_atom_site_aniso_U_12
Dy01 0.02144(16) 0.01875(19) 0.01935(19) -0.00246(17) 0.00730(13) 0.00083(15)
Zn1 0.0253(4) 0.0192(5) 0.0246(5) -0.0030(4) 0.0137(4) -0.0017(4)
N1 0.028(3) 0.015(4) 0.030(4) -0.001(3) 0.017(3) -0.001(3)
N2 0.021(3) 0.024(4) 0.031(4) 0.001(3) 0.020(3) 0.001(3)
O1 0.031(3) 0.021(3) 0.024(3) -0.008(2) 0.010(2) 0.001(2)
O2 0.035(3) 0.021(3) 0.019(3) -0.006(2) 0.004(2) 0.001(2)
O3 0.029(3) 0.019(3) 0.021(3) 0.005(2) 0.013(2) 0.001(2)
O4 0.020(2) 0.027(3) 0.020(3) 0.003(2) 0.012(2) 0.006(2)
O5 0.021(2) 0.026(3) 0.027(3) -0.003(2) 0.009(2) -0.003(2)
O7 0.034(3) 0.021(3) 0.025(3) -0.004(2) 0.013(2) -0.001(2)
O8 0.028(3) 0.023(3) 0.029(3) -0.006(3) 0.013(2) -0.003(2)
O10 0.019(2) 0.026(3) 0.024(3) -0.006(2) 0.006(2) 0.003(2)
O11 0.029(3) 0.019(3) 0.029(3) -0.002(2) 0.004(2) 0.006(2)
N10 0.025(3) 0.029(4) 0.017(3) -0.002(3) 0.006(3) -0.002(3)
O12 0.020(3) 0.038(4) 0.043(4) -0.010(3) 0.002(2) 0.001(3)
O1S 0.027(3) 0.014(3) 0.034(3) -0.007(3) 0.006(2) -0.005(2)
C1S 0.077(8) 0.047(7) 0.080(9) -0.024(7) -0.001(7) 0.008(6)
C1 0.020(3) 0.026(5) 0.013(4) -0.006(3) 0.007(3) -0.007(3)
C2 0.025(4) 0.029(5) 0.021(4) 0.000(4) 0.010(3) -0.006(4)
C2A 0.053(6) 0.034(6) 0.035(5) -0.005(4) -0.005(4) 0.011(5)
C3 0.026(4) 0.022(5) 0.024(4) -0.002(3) 0.011(3) -0.008(3)
C4 0.021(4) 0.034(5) 0.017(4) -0.004(4) 0.010(3) -0.012(3)
Br1 0.0281(4) 0.0537(6) 0.0205(4) -0.0072(4) 0.0051(3) -0.0076(4)
C5 0.026(4) 0.029(5) 0.021(4) -0.012(4) 0.015(3) -0.012(3)
C6 0.018(3) 0.020(4) 0.023(4) 0.000(3) 0.011(3) -0.005(3)
C7 0.030(4) 0.026(5) 0.025(4) -0.008(4) 0.016(3) -0.017(4)
C8 0.039(5) 0.023(5) 0.038(5) -0.007(4) 0.021(4) -0.002(4)
C9 0.034(4) 0.022(5) 0.034(5) -0.004(4) 0.021(4) 0.006(4)
C10 0.023(4) 0.032(5) 0.041(5) -0.002(4) 0.026(4) 0.003(3)
C11 0.029(4) 0.035(5) 0.043(5) -0.003(4) 0.024(4) -0.003(4)
N3 0.019(3) 0.022(4) 0.038(4) 0.002(3) 0.013(3) 0.002(3)
C12 0.018(3) 0.023(5) 0.036(5) -0.002(4) 0.012(3) -0.001(3)
C13 0.020(3) 0.023(4) 0.028(4) 0.001(4) 0.011(3) -0.004(3)
C14 0.021(3) 0.020(4) 0.016(4) 0.001(3) 0.006(3) -0.002(3)
C15 0.017(3) 0.013(4) 0.017(4) -0.002(3) 0.006(3) 0.000(3)
O6 0.019(2) 0.037(3) 0.021(3) 0.001(3) 0.004(2) 0.011(2)
C15A 0.017(3) 0.032(5) 0.027(4) 0.001(4) 0.011(3) 0.003(3)
C16 0.015(3) 0.026(5) 0.026(4) -0.007(4) 0.008(3) 0.004(3)
C17 0.034(4) 0.017(4) 0.022(4) 0.004(3) 0.008(3) 0.007(3)
Br2 0.0466(5) 0.0361(5) 0.0318(5) 0.0130(4) 0.0166(4) 0.0154(4)
C18 0.020(4) 0.021(4) 0.031(5) -0.001(4) 0.010(3) 0.002(3)
C19 0.017(4) 0.039(6) 0.038(5) 0.003(4) 0.012(3) 0.001(3)
C20 0.024(4) 0.038(6) 0.038(5) -0.009(4) 0.007(4) -0.001(4)
N4 0.019(3) 0.033(4) 0.034(4) -0.005(3) 0.007(3) 0.000(3)
C21 0.021(4) 0.031(5) 0.029(5) -0.005(4) 0.005(3) -0.002(3)
C22 0.020(3) 0.026(5) 0.032(5) 0.001(4) 0.008(3) -0.005(3)
C23 0.017(3) 0.026(5) 0.024(4) -0.003(3) 0.004(3) -0.004(3)
C24 0.023(4) 0.023(5) 0.026(5) 0.000(4) 0.004(3) -0.001(3)
C24A 0.038(4) 0.046(6) 0.031(5) -0.006(5) 0.005(4) 0.018(4)
C25 0.020(4) 0.028(5) 0.027(5) -0.007(4) 0.006(3) 0.006(3)
C26 0.027(4) 0.033(5) 0.021(4) -0.003(4) 0.009(3) -0.004(4)
Br3 0.0322(4) 0.0508(6) 0.0222(4) 0.0017(4) 0.0068(3) -0.0013(4)
C27 0.021(3) 0.032(5) 0.023(4) 0.006(4) -0.003(3) -0.004(3)
C28 0.023(4) 0.025(5) 0.019(4) -0.003(3) 0.008(3) -0.002(3)
C29 0.034(4) 0.020(5) 0.037(5) -0.003(4) 0.016(4) -0.004(3)
O2S 0.070(5) 0.040(4) 0.049(4) -0.004(4) 0.017(4) 0.007(4)
C2S 0.064(7) 0.076(9) 0.057(8) 0.013(7) 0.027(6) 0.010(6)

loop_
_atom_type_symbol
_atom_type_description
_atom_type_scat_dispersion_real
_atom_type_scat_dispersion_imag
_atom_type_scat_source
C C 0.0033 0.0016 'International Tables Vol C Tables 4.2.6.8 and 6.1.1.4'
H H 0.0000 0.0000 'International Tables Vol C Tables 4.2.6.8 and 6.1.1.4'
N N 0.0061 0.0033 'International Tables Vol C Tables 4.2.6.8 and 6.1.1.4'
O O 0.0106 0.0060 'International Tables Vol C Tables 4.2.6.8 and 6.1.1.4'
Zn Zn 0.2839 1.4301 'International Tables Vol C Tables 4.2.6.8 and 6.1.1.4'
Br Br -0.2901 2.4595 'International Tables Vol C Tables 4.2.6.8 and 6.1.1.4'
Dy Dy -0.1892 4.4098 'International Tables Vol C Tables 4.2.6.8 and 6.1.1.4'

loop_
_geom_angle_atom_site_label_1
_geom_angle_atom_site_label_2
_geom_angle_atom_site_label_3
_geom_angle
O8 Dy01 O1 74.74(18)
O8 Dy01 O5 78.02(18)
O1 Dy01 O5 134.01(18)
O8 Dy01 O3 78.36(18)
O1 Dy01 O3 65.71(18)
O5 Dy01 O3 73.00(18)
O8 Dy01 O1S 75.97(19)
O1 Dy01 O1S 126.09(19)
O5 Dy01 O1S 80.64(18)
O3 Dy01 O1S 146.36(17)
O8 Dy01 O10 135.68(18)
O1 Dy01 O10 108.43(17)
O5 Dy01 O10 116.97(17)
O3 Dy01 O10 144.61(17)
O1S Dy01 O10 66.85(18)
O8 Dy01 O11 142.20(18)
O1 Dy01 O11 69.75(17)
O5 Dy01 O11 137.50(17)
O3 Dy01 O11 98.03(17)
O1S Dy01 O11 115.58(17)
O10 Dy01 O11 50.52(17)
O8 Dy01 O4 134.90(17)
O1 Dy01 O4 103.48(17)
O5 Dy01 O4 71.84(16)
O3 Dy01 O4 61.33(15)
O1S Dy01 O4 128.99(17)
O10 Dy01 O4 88.46(16)
O11 Dy01 O4 67.75(16)
O8 Dy01 O2 81.64(17)
O1 Dy01 O2 59.31(17)
O5 Dy01 O2 149.45(17)
O3 Dy01 O2 124.63(16)
O1S Dy01 O2 72.43(17)
O10 Dy01 O2 65.11(16)
O11 Dy01 O2 69.52(16)
O4 Dy01 O2 137.25(15)
O8 Dy01 N10 144.16(18)
O1 Dy01 N10 87.57(18)
O5 Dy01 N10 133.21(17)
O3 Dy01 N10 122.56(18)
O1S Dy01 N10 90.75(19)
O10 Dy01 N10 25.45(17)
O11 Dy01 N10 25.25(17)
O4 Dy01 N10 79.03(16)
O2 Dy01 N10 62.57(16)
O8 Dy01 Zn1 60.21(13)
O1 Dy01 Zn1 36.61(13)
O5 Dy01 Zn1 97.47(12)
O3 Dy01 Zn1 34.10(12)
O1S Dy01 Zn1 135.31(13)
O10 Dy01 Zn1 143.41(12)
O11 Dy01 Zn1 95.92(12)
O4 Dy01 Zn1 91.09(11)
O2 Dy01 Zn1 91.84(11)
N10 Dy01 Zn1 119.23(13)
O3 Zn1 O7 110.0(2)
O3 Zn1 N1 130.3(2)
O7 Zn1 N1 118.2(2)
O3 Zn1 O1 77.2(2)
O7 Zn1 O1 94.7(2)
N1 Zn1 O1 87.1(2)
O3 Zn1 N2 94.2(2)
O7 Zn1 N2 108.5(2)
N1 Zn1 N2 82.2(3)
O1 Zn1 N2 156.9(2)
O3 Zn1 Dy01 41.91(15)
O7 Zn1 Dy01 88.82(15)
N1 Zn1 Dy01 125.49(17)
O1 Zn1 Dy01 41.55(14)
N2 Zn1 Dy01 135.96(17)
C7 N1 C8 120.0(7)
C7 N1 Zn1 126.8(6)
C8 N1 Zn1 113.1(5)
C9 N2 C12 114.2(6)
C9 N2 C10 112.1(6)
C12 N2 C10 102.7(6)
C9 N2 Zn1 106.5(5)
C12 N2 Zn1 113.6(5)
C10 N2 Zn1 107.7(5)
C1 O1 Zn1 122.4(4)
C1 O1 Dy01 133.1(5)
Zn1 O1 Dy01 101.8(2)
C2 O2 C2A 116.4(6)
C2 O2 Dy01 114.0(4)
C2A O2 Dy01 129.5(5)
C14 O3 Zn1 124.4(5)
C14 O3 Dy01 129.4(4)
Zn1 O3 Dy01 104.0(2)
C15 O4 C15A 115.3(5)
C15 O4 Dy01 116.8(4)
C15A O4 Dy01 127.9(4)
C23 O5 Dy01 132.5(4)
C28 O7 Zn1 119.1(5)
C28 O8 Dy01 144.7(5)
N10 O10 Dy01 96.5(4)
N10 O11 Dy01 96.4(4)
O12 N10 O11 121.9(7)
O12 N10 O10 122.3(7)
O11 N10 O10 115.8(6)
O12 N10 Dy01 171.1(5)
O11 N10 Dy01 58.4(3)
O10 N10 Dy01 58.0(3)
C1S O1S Dy01 126.7(6)
C1S O1S H1S 109.5
Dy01 O1S H1S 114.1
O1S C1S H1S1 109.5
O1S C1S H1S2 109.5
H1S1 C1S H1S2 109.5
O1S C1S H1S3 109.5
H1S1 C1S H1S3 109.5
H1S2 C1S H1S3 109.5
O1 C1 C2 118.2(7)
O1 C1 C6 123.3(7)
C2 C1 C6 118.6(7)
C3 C2 O2 124.1(7)
C3 C2 C1 122.3(7)
O2 C2 C1 113.6(6)
O2 C2A H2A1 109.5
O2 C2A H2A2 109.5
H2A1 C2A H2A2 109.5
O2 C2A H2A3 109.5
H2A1 C2A H2A3 109.5
H2A2 C2A H2A3 109.5
C2 C3 C4 117.7(8)
C2 C3 H3 121.2
C4 C3 H3 121.2
C5 C4 C3 121.6(7)
C5 C4 Br1 119.3(6)
C3 C4 Br1 119.1(6)
C4 C5 C6 120.5(7)
C4 C5 H5 119.7
C6 C5 H5 119.7
C5 C6 C1 119.3(7)
C5 C6 C7 117.5(7)
C1 C6 C7 123.2(7)
N1 C7 C6 125.0(7)
N1 C7 H7 117.5
C6 C7 H7 117.5
N1 C8 C9 109.4(7)
N1 C8 H8A 109.8
C9 C8 H8A 109.8
N1 C8 H8B 109.8
C9 C8 H8B 109.8
H8A C8 H8B 108.2
N2 C9 C8 109.8(7)
N2 C9 H9A 109.7
C8 C9 H9A 109.7
N2 C9 H9B 109.7
C8 C9 H9B 109.7
H9A C9 H9B 108.2
N2 C10 C11 105.0(6)
N2 C10 H10A 110.7
C11 C10 H10A 110.7
N2 C10 H10B 110.7
C11 C10 H10B 110.7
H10A C10 H10B 108.8
N3 C11 C10 103.2(6)
N3 C11 H11A 111.1
C10 C11 H11A 111.1
N3 C11 H11B 111.1
C10 C11 H11B 111.1
H11A C11 H11B 109.1
C19 N3 C12 115.5(6)
C19 N3 C11 114.5(6)
C12 N3 C11 107.0(6)
N3 C12 N2 100.1(6)
N3 C12 C13 112.2(6)
N2 C12 C13 115.9(6)
N3 C12 H12 109.4
N2 C12 H12 109.4
C13 C12 H12 109.4
C14 C13 C18 120.4(7)
C14 C13 C12 121.6(7)
C18 C13 C12 117.8(7)
O3 C14 C13 125.9(6)
O3 C14 C15 116.6(6)
C13 C14 C15 117.5(7)
C16 C15 O4 124.7(6)
C16 C15 C14 122.5(6)
O4 C15 C14 112.9(6)
C24 O6 C24A 116.9(6)
O4 C15A H15A 109.5
O4 C15A H15B 109.5
H15A C15A H15B 109.5
O4 C15A H15C 109.5
H15A C15A H15C 109.5
H15B C15A H15C 109.5
C15 C16 C17 117.7(6)
C15 C16 H16 121.2
C17 C16 H16 121.2
C18 C17 C16 122.3(7)
C18 C17 Br2 120.3(6)
C16 C17 Br2 117.3(6)
C17 C18 C13 119.5(7)
C17 C18 H18 120.2
C13 C18 H18 120.2
N3 C19 C20 109.6(7)
N3 C19 H19A 109.7
C20 C19 H19A 109.7
N3 C19 H19B 109.7
C20 C19 H19B 109.7
H19A C19 H19B 108.2
N4 C20 C19 109.4(6)
N4 C20 H20A 109.8
C19 C20 H20A 109.8
N4 C20 H20B 109.8
C19 C20 H20B 109.8
H20A C20 H20B 108.2
C21 N4 C20 122.3(7)
C21 N4 H4A 119.3
C20 N4 H4A 114.9
N4 C21 C22 124.9(8)
N4 C21 H21 117.6
C22 C21 H21 117.6
C23 C22 C27 121.5(7)
C23 C22 C21 121.9(7)
C27 C22 C21 116.6(7)
O5 C23 C22 123.0(6)
O5 C23 C24 120.1(7)
C22 C23 C24 116.9(7)
C25 C24 O6 124.7(7)
C25 C24 C23 122.6(7)
O6 C24 C23 112.7(7)
O6 C24A H24A 109.5
O6 C24A H24B 109.5
H24A C24A H24B 109.5
O6 C24A H24C 109.5
H24A C24A H24C 109.5
H24B C24A H24C 109.5
C24 C25 C26 118.2(7)
C24 C25 H25 120.9
C26 C25 H25 120.9
C27 C26 C25 122.0(7)
C27 C26 Br3 120.2(6)
C25 C26 Br3 117.8(5)
C26 C27 C22 118.8(7)
C26 C27 H27 120.6
C22 C27 H27 120.6
O7 C28 O8 124.6(7)
O7 C28 C29 117.2(6)
O8 C28 C29 118.1(7)
C28 C29 H29A 109.5
C28 C29 H29B 109.5
H29A C29 H29B 109.5
C28 C29 H29C 109.5
H29A C29 H29C 109.5
H29B C29 H29C 109.5
O20 N20 O22 125(2)
O20 N20 O21 119.1(17)
O22 N20 O21 116.0(19)
O21' N20' O20' 124.1(19)
O21' N20' O22' 114(2)
O20' N20' O22' 121.4(19)
C2S O2S H2S 109.5
O2S C2S H2S1 109.5
O2S C2S H2S2 109.5
H2S1 C2S H2S2 109.5
O2S C2S H2S3 109.5
H2S1 C2S H2S3 109.5
H2S2 C2S H2S3 109.5
C3S O3S H3S 109.5
O3S C3S H3S1 109.5
O3S C3S H3S2 109.5
H3S1 C3S H3S2 109.5
O3S C3S H3S3 109.5
H3S1 C3S H3S3 109.5
H3S2 C3S H3S3 109.5

loop_
_geom_bond_atom_site_label_1
_geom_bond_atom_site_label_2
_geom_bond_distance
Dy01 O8 2.303(5)
Dy01 O1 2.308(5)
Dy01 O5 2.318(5)
Dy01 O3 2.344(5)
Dy01 O1S 2.383(5)
Dy01 O10 2.511(5)
Dy01 O11 2.519(5)
Dy01 O4 2.645(5)
Dy01 O2 2.808(5)
Dy01 N10 2.940(6)
Dy01 Zn1 3.4051(9)
Zn1 O3 1.967(5)
Zn1 O7 1.975(5)
Zn1 N1 2.035(7)
Zn1 O1 2.075(5)
Zn1 N2 2.132(6)
N1 C7 1.283(10)
N1 C8 1.474(10)
N2 C9 1.468(10)
N2 C12 1.481(10)
N2 C10 1.488(8)
O1 C1 1.324(8)
O2 C2 1.378(9)
O2 C2A 1.441(10)
O3 C14 1.313(8)
O4 C15 1.393(8)
O4 C15A 1.437(8)
O5 C23 1.297(9)
O7 C28 1.256(9)
O8 C28 1.266(8)
O10 N10 1.272(8)
O11 N10 1.262(8)
N10 O12 1.227(7)
O1S C1S 1.392(12)
O1S H1S 0.80(9)
C1S H1S1 0.9800
C1S H1S2 0.9800
C1S H1S3 0.9800
C1 C2 1.390(11)
C1 C6 1.415(10)
C2 C3 1.377(10)
C2A H2A1 0.9800
C2A H2A2 0.9800
C2A H2A3 0.9800
C3 C4 1.408(11)
C3 H3 0.9500
C4 C5 1.358(11)
C4 Br1 1.892(8)
C5 C6 1.392(11)
C5 H5 0.9500
C6 C7 1.459(11)
C7 H7 0.9500
C8 C9 1.519(11)
C8 H8A 0.9900
C8 H8B 0.9900
C9 H9A 0.9900
C9 H9B 0.9900
C10 C11 1.532(12)
C10 H10A 0.9900
C10 H10B 0.9900
C11 N3 1.466(9)
C11 H11A 0.9900
C11 H11B 0.9900
N3 C19 1.449(10)
N3 C12 1.463(9)
C12 C13 1.531(10)
C12 H12 1.0000
C13 C14 1.400(10)
C13 C18 1.402(11)
C14 C15 1.426(9)
C15 C16 1.372(10)
O6 C24 1.367(9)
O6 C24A 1.421(9)
C15A H15A 0.9800
C15A H15B 0.9800
C15A H15C 0.9800
C16 C17 1.397(10)
C16 H16 0.9500
C17 C18 1.373(10)
C17 Br2 1.896(8)
C18 H18 0.9500
C19 C20 1.514(12)
C19 H19A 0.9900
C19 H19B 0.9900
C20 N4 1.484(9)
C20 H20A 0.9900
C20 H20B 0.9900
N4 C21 1.285(10)
N4 H4A 0.8320
C21 C22 1.425(10)
C21 H21 0.9500
C22 C23 1.404(10)
C22 C27 1.412(11)
C23 C24 1.430(10)
C24 C25 1.365(10)
C24A H24A 0.9800
C24A H24B 0.9800
C24A H24C 0.9800
C25 C26 1.418(10)
C25 H25 0.9500
C26 C27 1.372(10)
C26 Br3 1.906(8)
C27 H27 0.9500
C28 C29 1.498(10)
C29 H29A 0.9800
C29 H29B 0.9800
C29 H29C 0.9800
N20 O20 1.18(2)
N20 O22 1.27(2)
N20 O21 1.31(2)
N20' O21' 1.23(2)
N20' O20' 1.29(3)
N20' O22' 1.30(3)
O2S C2S 1.504(12)
O2S H2S 0.90(11)
C2S H2S1 0.9800
C2S H2S2 0.9800
C2S H2S3 0.9800
O3S C3S 1.36(4)
O3S H3S 0.8400
C3S H3S1 0.9800
C3S H3S2 0.9800
C3S H3S3 0.9800

loop_
_geom_hbond_atom_site_label_D
_geom_hbond_atom_site_label_H
_geom_hbond_atom_site_label_A
_geom_hbond_distance_DH
_geom_hbond_distance_HA
_geom_hbond_distance_DA
_geom_hbond_angle_DHA
_geom_hbond_site_symmetry_A
O1S H1S O2S 0.80 2.01 2.759(9) 155.5 .
C1S H1S3 O8 0.98 2.52 3.072(12) 115.9 .
C2A H2A2 O1S 0.98 2.58 3.261(10) 126.7 .
C3 H3 O21 0.95 2.38 3.269(17) 156.1 3_756
C3 H3 O21' 0.95 2.54 3.47(2) 168.7 3_756
C5 H5 O11 0.95 2.41 3.282(10) 152.6 3_766
C8 H8B O7 0.99 2.46 3.447(9) 172.3 3_666
C9 H9B Br1 0.99 2.80 3.748(7) 160.2 3_766
C10 H10A Br3 0.99 3.00 3.983(8) 170.8 2_655
C11 H11A O12 0.99 2.62 3.540(11) 154.6 1_455
C20 H20A Br2 0.99 3.00 3.595(9) 119.9 2_645
C20 H20B O20 0.99 2.29 3.244(17) 161.3 2_655
C20 H20B O20' 0.99 2.41 3.30(2) 149.7 2_655
N4 H4A O5 0.83 2.12 2.691(8) 125.3 .
C21 H21 O22 0.95 2.21 3.090(18) 153.7 2_655
C21 H21 O22' 0.95 2.59 3.43(2) 148.1 2_655
C21 H21 O20' 0.95 2.46 3.33(2) 152.4 2_655
C24A H24A Br1 0.98 3.08 3.572(8) 112.5 4_565
C24A H24B O10 0.98 2.41 3.009(10) 118.8 .
C25 H25 Br1 0.95 2.96 3.902(7) 172.9 4_565
C27 H27 O22' 0.95 2.49 3.332(19) 147.3 2_655
C29 H29C O12 0.98 2.53 3.470(10) 159.8 1_455
O2S H2S N20 0.90 2.33 3.15(2) 150.8 .
O2S H2S O20 0.90 1.75 2.648(17) 178.8 .
O2S H2S O21 0.90 2.46 3.031(17) 121.9 .
O2S H2S N20' 0.90 2.67 3.42(2) 141.1 .
O2S H2S O20' 0.90 1.98 2.86(2) 164.2 .
C2S H2S1 Br2 0.98 3.09 3.795(11) 130.0 2_745
C2S H2S3 O21 0.98 2.51 3.087(19) 117.4 .
O3S H3S O22 0.84 2.06 2.88(3) 167.6 .

loop_
_geom_torsion_atom_site_label_1
_geom_torsion_atom_site_label_2
_geom_torsion_atom_site_label_3
_geom_torsion_atom_site_label_4
_geom_torsion
Dy01 O11 N10 O12 -169.6(6)
Dy01 O11 N10 O10 8.9(6)
Dy01 O10 N10 O12 169.5(6)
Dy01 O10 N10 O11 -8.9(6)
Zn1 O1 C1 C2 147.7(5)
Dy01 O1 C1 C2 -10.4(10)
Zn1 O1 C1 C6 -33.4(9)
Dy01 O1 C1 C6 168.6(5)
C2A O2 C2 C3 4.6(10)
Dy01 O2 C2 C3 -171.3(6)
C2A O2 C2 C1 -172.8(7)
Dy01 O2 C2 C1 11.3(7)
O1 C1 C2 C3 179.2(6)
C6 C1 C2 C3 0.1(10)
O1 C1 C2 O2 -3.4(9)
C6 C1 C2 O2 177.5(6)
O2 C2 C3 C4 -177.7(6)
C1 C2 C3 C4 -0.5(10)
C2 C3 C4 C5 -0.1(10)
C2 C3 C4 Br1 178.5(5)
C3 C4 C5 C6 1.2(11)
Br1 C4 C5 C6 -177.4(5)
C4 C5 C6 C1 -1.6(10)
C4 C5 C6 C7 178.8(6)
O1 C1 C6 C5 -178.0(6)
C2 C1 C6 C5 0.9(10)
O1 C1 C6 C7 1.5(10)
C2 C1 C6 C7 -179.5(6)
C8 N1 C7 C6 177.2(7)
Zn1 N1 C7 C6 0.8(10)
C5 C6 C7 N1 -163.6(7)
C1 C6 C7 N1 16.9(11)
C7 N1 C8 C9 156.6(7)
Zn1 N1 C8 C9 -26.5(7)
C12 N2 C9 C8 -169.5(6)
C10 N2 C9 C8 74.2(8)
Zn1 N2 C9 C8 -43.3(6)
N1 C8 C9 N2 46.9(8)
C9 N2 C10 C11 155.1(7)
C12 N2 C10 C11 32.0(8)
Zn1 N2 C10 C11 -88.1(7)
N2 C10 C11 N3 -5.9(8)
C10 C11 N3 C19 -152.5(7)
C10 C11 N3 C12 -23.1(8)
C19 N3 C12 N2 172.0(6)
C11 N3 C12 N2 43.2(7)
C19 N3 C12 C13 -64.5(8)
C11 N3 C12 C13 166.7(7)
C9 N2 C12 N3 -167.1(5)
C10 N2 C12 N3 -45.5(7)
Zn1 N2 C12 N3 70.5(5)
C9 N2 C12 C13 72.0(8)
C10 N2 C12 C13 -166.4(7)
Zn1 N2 C12 C13 -50.4(8)
N3 C12 C13 C14 -65.6(9)
N2 C12 C13 C14 48.6(10)
N3 C12 C13 C18 110.5(8)
N2 C12 C13 C18 -135.4(7)
Zn1 O3 C14 C13 -31.6(10)
Dy01 O3 C14 C13 168.2(5)
Zn1 O3 C14 C15 145.7(5)
Dy01 O3 C14 C15 -14.5(9)
C18 C13 C14 O3 -178.8(7)
C12 C13 C14 O3 -2.9(12)
C18 C13 C14 C15 3.9(11)
C12 C13 C14 C15 179.8(7)
C15A O4 C15 C16 16.1(10)
Dy01 O4 C15 C16 -166.5(6)
C15A O4 C15 C14 -164.1(6)
Dy01 O4 C15 C14 13.3(7)
O3 C14 C15 C16 178.2(7)
C13 C14 C15 C16 -4.3(11)
O3 C14 C15 O4 -1.6(9)
C13 C14 C15 O4 176.0(6)
O4 C15 C16 C17 -178.2(7)
C14 C15 C16 C17 2.1(11)
C15 C16 C17 C18 0.5(12)
C15 C16 C17 Br2 -176.9(5)
C16 C17 C18 C13 -0.7(12)
Br2 C17 C18 C13 176.6(6)
C14 C13 C18 C17 -1.6(11)
C12 C13 C18 C17 -177.7(7)
C12 N3 C19 C20 141.7(6)
C11 N3 C19 C20 -93.3(8)
N3 C19 C20 N4 -71.7(8)
C19 C20 N4 C21 -93.9(9)
C20 N4 C21 C22 176.3(8)
N4 C21 C22 C23 2.2(13)
N4 C21 C22 C27 -176.0(8)
Dy01 O5 C23 C22 -148.2(6)
Dy01 O5 C23 C24 31.6(10)
C27 C22 C23 O5 178.2(7)
C21 C22 C23 O5 0.1(12)
C27 C22 C23 C24 -1.6(11)
C21 C22 C23 C24 -179.7(7)
C24A O6 C24 C25 -8.9(12)
C24A O6 C24 C23 172.8(7)
O5 C23 C24 C25 -178.9(7)
C22 C23 C24 C25 0.9(12)
O5 C23 C24 O6 -0.6(10)
C22 C23 C24 O6 179.3(7)
O6 C24 C25 C26 -177.4(7)
C23 C24 C25 C26 0.7(12)
C24 C25 C26 C27 -1.8(12)
C24 C25 C26 Br3 179.1(6)
C25 C26 C27 C22 1.1(12)
Br3 C26 C27 C22 -179.8(6)
C23 C22 C27 C26 0.7(12)
C21 C22 C27 C26 178.8(7)
Zn1 O7 C28 O8 -6.0(10)
Zn1 O7 C28 C29 174.2(5)
Dy01 O8 C28 O7 24.0(14)
Dy01 O8 C28 C29 -156.2(6)
